data_4335411
loop_
_publ_author_name
'Christian Hering'
'Julia Rothe'
'Axel Schulz'
'Alexander Villinger'

_publ_contact_author_address
;
Universit\"at Rostock
Institut f\"ur Chemie
Abteilung f\"ur Anorganische Chemie
Albert-Einstein-Strasse 3a 
18059 Rostock
Bundesrepublik Deutschland
;
_publ_contact_author_email
;
axel.schulz@uni-rostock.de'
;
_publ_contact_author_fax '+49 (0)381/498-6382'
_publ_contact_author_name 'Axel Schulz'
_publ_contact_author_phone '+49 (0)381/498-6400'
_publ_section_title
;
 Structure and Bonding of Novel Acyclic Bisaminoarsenium Cations
;
_journal_name_full 'Inorganic Chemistry'
_journal_page_first 7781
_journal_page_last 7790
_journal_paper_doi 10.1021/ic4010104
_journal_volume 52
_journal_year 2013
_chemical_formula_moiety 'C12 H36 As Cl N2 Si4'
_chemical_formula_sum 'C12 H36 As Cl N2 Si4'
_chemical_formula_weight 431.16
_chemical_name_systematic
;
bis-(N,N-bis(trimethylsilyl)amino)chloroarsane
;
_space_group_IT_number 61
_symmetry_cell_setting orthorhombic
_symmetry_Int_Tables_number 61
_symmetry_space_group_name_Hall '-P 2ac 2ab'
_symmetry_space_group_name_H-M 'P b c a'
_atom_sites_solution_hydrogens geom
_atom_sites_solution_primary direct
_atom_sites_solution_secondary difmap
_audit_author_name 'Hering, C.; Villinger, A.'
_audit_creation_method SHELXL-97
_cell_angle_alpha 90.00
_cell_angle_beta 90.00
_cell_angle_gamma 90.00
_cell_formula_units_Z 8
_cell_length_a 13.3421(6)
_cell_length_b 16.7810(9)
_cell_length_c 20.5614(11)
_cell_measurement_reflns_used 4575
_cell_measurement_temperature 173(2)
_cell_measurement_theta_max 49.751
_cell_measurement_theta_min 4.374
_cell_volume 4603.6(4)
_computing_cell_refinement 'Bruker Apex V7.51A'
_computing_data_collection 'Bruker Apex V7.51A'
_computing_data_reduction 'Bruker SAINT'
_computing_molecular_graphics 'ORTEP-3v2.01 (Farrugia, 1997)'
_computing_publication_material SHELXL-97
_computing_structure_refinement 'SHELXL-97 (Sheldrick, 1997)'
_computing_structure_solution 'SHELXS-97 (Sheldrick, 1997)'
_diffrn_ambient_temperature 173(2)
_diffrn_measured_fraction_theta_full 0.991
_diffrn_measured_fraction_theta_max 0.991
_diffrn_measurement_device_type 'Bruker Apex Kappa II-CCD-diffractometer'
_diffrn_measurement_method 'phi and omega scans'
_diffrn_radiation_monochromator graphite
_diffrn_radiation_source 'sealed tube'
_diffrn_radiation_type MoK\a
_diffrn_radiation_wavelength 0.71073
_diffrn_reflns_av_R_equivalents 0.0850
_diffrn_reflns_av_sigmaI/netI 0.0901
_diffrn_reflns_limit_h_max 19
_diffrn_reflns_limit_h_min -18
_diffrn_reflns_limit_k_max 17
_diffrn_reflns_limit_k_min -24
_diffrn_reflns_limit_l_max 17
_diffrn_reflns_limit_l_min -29
_diffrn_reflns_number 38971
_diffrn_reflns_theta_full 31.00
_diffrn_reflns_theta_max 31.00
_diffrn_reflns_theta_min 1.98
_exptl_absorpt_coefficient_mu 1.796
_exptl_absorpt_correction_T_max 0.8846
_exptl_absorpt_correction_T_min 0.6827
_exptl_absorpt_correction_type multi-scan
_exptl_absorpt_process_details '(SADABS; Sheldrick, 2004)'
_exptl_crystal_colour colourless
_exptl_crystal_density_diffrn 1.244
_exptl_crystal_description block
_exptl_crystal_F_000 1824
_exptl_crystal_size_max 0.23
_exptl_crystal_size_mid 0.16
_exptl_crystal_size_min 0.07
_refine_diff_density_max 0.564
_refine_diff_density_min -0.422
_refine_diff_density_rms 0.086
_refine_ls_extinction_method none
_refine_ls_goodness_of_fit_ref 0.999
_refine_ls_hydrogen_treatment constr
_refine_ls_matrix_type full
_refine_ls_number_parameters 193
_refine_ls_number_reflns 7268
_refine_ls_number_restraints 0
_refine_ls_restrained_S_all 0.999
_refine_ls_R_factor_all 0.1263
_refine_ls_R_factor_gt 0.0471
_refine_ls_shift/su_max 0.002
_refine_ls_shift/su_mean 0.000
_refine_ls_structure_factor_coef Fsqd
_refine_ls_weighting_details 'calc w=1/[\s^2^(Fo^2^)+(0.0394P)^2^+0.5092P] where P=(Fo^2^+2Fc^2^)/3'
_refine_ls_weighting_scheme calc
_refine_ls_wR_factor_gt 0.0825
_refine_ls_wR_factor_ref 0.1041
_reflns_number_gt 3821
_reflns_number_total 7268
_reflns_threshold_expression >2\s(I)
_cod_data_source_file ic4010104_si_001_2.cif
_cod_data_source_block ch223_[(me3si)2n]2ascl
_cod_database_code 4335411

loop_
_symmetry_equiv_pos_as_xyz
'x, y, z'
'-x+1/2, -y, z+1/2'
'-x, y+1/2, -z+1/2'
'x+1/2, -y+1/2, -z'
'-x, -y, -z'
'x-1/2, y, -z-1/2'
'x, -y-1/2, z-1/2'
'-x-1/2, y-1/2, z'

loop_
_atom_site_label
_atom_site_type_symbol
_atom_site_fract_x
_atom_site_fract_y
_atom_site_fract_z
_atom_site_U_iso_or_equiv
_atom_site_adp_type
_atom_site_occupancy
_atom_site_symmetry_multiplicity
_atom_site_calc_flag
_atom_site_refinement_flags
As1 As 0.25158(2) 0.158675(17) 0.636630(12) 0.02587(8) Uani 1 1 d .
Cl1 Cl 0.21244(7) 0.28494(5) 0.61060(4) 0.0488(2) Uani 1 1 d .
N1 N 0.36420(17) 0.17315(13) 0.68839(10) 0.0281(5) Uani 1 1 d .
N2 N 0.29872(17) 0.12437(13) 0.55712(10) 0.0247(5) Uani 1 1 d .
Si1 Si 0.39821(7) 0.08228(6) 0.72628(4) 0.0396(2) Uani 1 1 d .
Si2 Si 0.39146(7) 0.26460(6) 0.72687(4) 0.0406(2) Uani 1 1 d .
Si3 Si 0.20518(7) 0.06929(5) 0.51552(4) 0.0341(2) Uani 1 1 d .
Si4 Si 0.40518(6) 0.16021(5) 0.51538(4) 0.03135(19) Uani 1 1 d .
C1 C 0.4347(3) 0.3429(2) 0.6698(2) 0.0677(12) Uani 1 1 d .
H1A H 0.4994 0.3273 0.6511 0.102 Uiso 1 1 calc R
H1B H 0.4421 0.3934 0.6932 0.102 Uiso 1 1 calc R
H1C H 0.3854 0.3492 0.6348 0.102 Uiso 1 1 calc R
C2 C 0.2828(3) 0.3023(2) 0.77490(16) 0.0568(10) Uani 1 1 d .
H2A H 0.2268 0.3137 0.7455 0.085 Uiso 1 1 calc R
H2B H 0.3021 0.3511 0.7978 0.085 Uiso 1 1 calc R
H2C H 0.2624 0.2618 0.8066 0.085 Uiso 1 1 calc R
C3 C 0.4975(3) 0.2506(3) 0.7854(2) 0.0777(13) Uani 1 1 d .
H3A H 0.4802 0.2086 0.8166 0.117 Uiso 1 1 calc R
H3B H 0.5097 0.3006 0.8087 0.117 Uiso 1 1 calc R
H3C H 0.5580 0.2353 0.7614 0.117 Uiso 1 1 calc R
C4 C 0.3469(3) -0.00339(19) 0.67955(18) 0.0604(11) Uani 1 1 d .
H4A H 0.2735 -0.0006 0.6792 0.091 Uiso 1 1 calc R
H4B H 0.3682 -0.0534 0.7000 0.091 Uiso 1 1 calc R
H4C H 0.3720 -0.0014 0.6348 0.091 Uiso 1 1 calc R
C5 C 0.5371(3) 0.0672(2) 0.72900(18) 0.0614(11) Uani 1 1 d .
H5A H 0.5679 0.0921 0.6908 0.092 Uiso 1 1 calc R
H5B H 0.5519 0.0100 0.7290 0.092 Uiso 1 1 calc R
H5C H 0.5641 0.0915 0.7686 0.092 Uiso 1 1 calc R
C6 C 0.3446(3) 0.0746(2) 0.80980(15) 0.0655(11) Uani 1 1 d .
H6A H 0.3728 0.1168 0.8372 0.098 Uiso 1 1 calc R
H6B H 0.3612 0.0225 0.8284 0.098 Uiso 1 1 calc R
H6C H 0.2716 0.0806 0.8077 0.098 Uiso 1 1 calc R
C7 C 0.0919(2) 0.0554(2) 0.56798(16) 0.0608(11) Uani 1 1 d .
H7A H 0.1113 0.0289 0.6085 0.091 Uiso 1 1 calc R
H7B H 0.0426 0.0226 0.5450 0.091 Uiso 1 1 calc R
H7C H 0.0624 0.1075 0.5779 0.091 Uiso 1 1 calc R
C8 C 0.2496(3) -0.03200(19) 0.49334(17) 0.0566(10) Uani 1 1 d .
H8A H 0.3013 -0.0279 0.4596 0.085 Uiso 1 1 calc R
H8B H 0.1932 -0.0635 0.4768 0.085 Uiso 1 1 calc R
H8C H 0.2778 -0.0581 0.5318 0.085 Uiso 1 1 calc R
C9 C 0.1622(3) 0.1233(2) 0.44222(15) 0.0546(10) Uani 1 1 d .
H9A H 0.1386 0.1765 0.4546 0.082 Uiso 1 1 calc R
H9B H 0.1073 0.0937 0.4217 0.082 Uiso 1 1 calc R
H9C H 0.2179 0.1284 0.4114 0.082 Uiso 1 1 calc R
C10 C 0.4353(3) 0.09413(19) 0.44463(14) 0.0449(8) Uani 1 1 d .
H10A H 0.4505 0.0404 0.4604 0.067 Uiso 1 1 calc R
H10B H 0.4935 0.1155 0.4213 0.067 Uiso 1 1 calc R
H10C H 0.3776 0.0920 0.4152 0.067 Uiso 1 1 calc R
C11 C 0.5206(2) 0.15943(19) 0.56606(15) 0.0416(8) Uani 1 1 d .
H11A H 0.5138 0.1983 0.6013 0.062 Uiso 1 1 calc R
H11B H 0.5785 0.1734 0.5390 0.062 Uiso 1 1 calc R
H11C H 0.5303 0.1061 0.5845 0.062 Uiso 1 1 calc R
C12 C 0.3844(3) 0.26188(18) 0.48236(16) 0.0544(10) Uani 1 1 d .
H12A H 0.3233 0.2623 0.4559 0.082 Uiso 1 1 calc R
H12B H 0.4417 0.2773 0.4554 0.082 Uiso 1 1 calc R
H12C H 0.3771 0.2997 0.5184 0.082 Uiso 1 1 calc R

loop_
_atom_site_aniso_label
_atom_site_aniso_U_11
_atom_site_aniso_U_22
_atom_site_aniso_U_33
_atom_site_aniso_U_23
_atom_site_aniso_U_13
_atom_site_aniso_U_12
As1 0.02618(15) 0.03107(16) 0.02036(12) 0.00079(13) 0.00155(13) -0.00216(14)
Cl1 0.0645(5) 0.0406(5) 0.0412(4) 0.0027(4) 0.0093(4) 0.0228(4)
N1 0.0296(13) 0.0324(14) 0.0222(10) -0.0014(10) -0.0020(9) -0.0061(11)
N2 0.0310(12) 0.0230(12) 0.0202(10) 0.0004(10) 0.0000(10) 0.0002(11)
Si1 0.0414(5) 0.0455(6) 0.0320(4) 0.0090(4) -0.0088(4) -0.0026(4)
Si2 0.0386(5) 0.0456(6) 0.0375(4) -0.0155(4) 0.0046(4) -0.0106(4)
Si3 0.0402(5) 0.0367(5) 0.0254(4) -0.0024(4) -0.0075(4) -0.0017(4)
Si4 0.0408(5) 0.0246(4) 0.0287(4) 0.0006(4) 0.0111(4) 0.0020(4)
C1 0.079(3) 0.045(2) 0.079(3) -0.022(2) 0.036(2) -0.027(2)
C2 0.061(2) 0.068(3) 0.0409(19) -0.0227(19) 0.0102(17) -0.003(2)
C3 0.060(2) 0.098(4) 0.074(3) -0.038(3) -0.017(2) -0.017(2)
C4 0.080(3) 0.034(2) 0.067(2) 0.0140(19) -0.023(2) -0.001(2)
C5 0.052(2) 0.075(3) 0.056(2) 0.010(2) -0.0141(19) 0.013(2)
C6 0.066(2) 0.093(3) 0.0377(18) 0.027(2) -0.0010(18) -0.004(2)
C7 0.046(2) 0.090(3) 0.0465(19) -0.015(2) -0.0070(17) -0.031(2)
C8 0.082(3) 0.0347(19) 0.053(2) -0.0084(17) -0.017(2) -0.0059(19)
C9 0.062(2) 0.064(2) 0.0376(17) 0.0004(18) -0.0166(17) 0.015(2)
C10 0.057(2) 0.043(2) 0.0346(16) -0.0048(16) 0.0109(15) 0.0089(18)
C11 0.0368(18) 0.043(2) 0.0453(18) -0.0097(16) 0.0125(14) -0.0069(16)
C12 0.077(3) 0.0340(19) 0.053(2) 0.0120(17) 0.028(2) 0.0033(18)

loop_
_atom_type_symbol
_atom_type_description
_atom_type_scat_dispersion_real
_atom_type_scat_dispersion_imag
_atom_type_scat_source
C C 0.0033 0.0016 'International Tables Vol C Tables 4.2.6.8 and 6.1.1.4'
H H 0.0000 0.0000 'International Tables Vol C Tables 4.2.6.8 and 6.1.1.4'
N N 0.0061 0.0033 'International Tables Vol C Tables 4.2.6.8 and 6.1.1.4'
Si Si 0.0817 0.0704 'International Tables Vol C Tables 4.2.6.8 and 6.1.1.4'
Cl Cl 0.1484 0.1585 'International Tables Vol C Tables 4.2.6.8 and 6.1.1.4'
As As 0.0499 2.0058 'International Tables Vol C Tables 4.2.6.8 and 6.1.1.4'

loop_
_geom_angle_atom_site_label_1
_geom_angle_atom_site_label_2
_geom_angle_atom_site_label_3
_geom_angle
N2 As1 N1 105.84(10)
N2 As1 Cl1 99.35(7)
N1 As1 Cl1 101.61(7)
Si2 N1 Si1 119.91(12)
Si2 N1 As1 122.51(13)
Si1 N1 As1 110.28(12)
Si4 N2 Si3 120.64(12)
Si4 N2 As1 126.81(13)
Si3 N2 As1 110.51(12)
N1 Si1 C4 110.12(13)
N1 Si1 C6 111.46(15)
C4 Si1 C6 106.34(18)
N1 Si1 C5 112.54(15)
C4 Si1 C5 105.98(18)
C6 Si1 C5 110.07(16)
N1 Si2 C1 113.34(14)
N1 Si2 C2 111.85(14)
C1 Si2 C2 109.71(18)
N1 Si2 C3 109.56(17)
C1 Si2 C3 105.1(2)
C2 Si2 C3 106.85(17)
N2 Si3 C9 110.84(14)
N2 Si3 C8 111.77(14)
C9 Si3 C8 110.34(16)
N2 Si3 C7 110.81(13)
C9 Si3 C7 106.27(17)
C8 Si3 C7 106.59(18)
N2 Si4 C12 111.75(13)
N2 Si4 C11 113.04(12)
C12 Si4 C11 109.59(16)
N2 Si4 C10 110.39(13)
C12 Si4 C10 106.98(15)
C11 Si4 C10 104.68(14)
Si2 C1 H1A 109.5
Si2 C1 H1B 109.5
H1A C1 H1B 109.5
Si2 C1 H1C 109.5
H1A C1 H1C 109.5
H1B C1 H1C 109.5
Si2 C2 H2A 109.5
Si2 C2 H2B 109.5
H2A C2 H2B 109.5
Si2 C2 H2C 109.5
H2A C2 H2C 109.5
H2B C2 H2C 109.5
Si2 C3 H3A 109.5
Si2 C3 H3B 109.5
H3A C3 H3B 109.5
Si2 C3 H3C 109.5
H3A C3 H3C 109.5
H3B C3 H3C 109.5
Si1 C4 H4A 109.5
Si1 C4 H4B 109.5
H4A C4 H4B 109.5
Si1 C4 H4C 109.5
H4A C4 H4C 109.5
H4B C4 H4C 109.5
Si1 C5 H5A 109.5
Si1 C5 H5B 109.5
H5A C5 H5B 109.5
Si1 C5 H5C 109.5
H5A C5 H5C 109.5
H5B C5 H5C 109.5
Si1 C6 H6A 109.5
Si1 C6 H6B 109.5
H6A C6 H6B 109.5
Si1 C6 H6C 109.5
H6A C6 H6C 109.5
H6B C6 H6C 109.5
Si3 C7 H7A 109.5
Si3 C7 H7B 109.5
H7A C7 H7B 109.5
Si3 C7 H7C 109.5
H7A C7 H7C 109.5
H7B C7 H7C 109.5
Si3 C8 H8A 109.5
Si3 C8 H8B 109.5
H8A C8 H8B 109.5
Si3 C8 H8C 109.5
H8A C8 H8C 109.5
H8B C8 H8C 109.5
Si3 C9 H9A 109.5
Si3 C9 H9B 109.5
H9A C9 H9B 109.5
Si3 C9 H9C 109.5
H9A C9 H9C 109.5
H9B C9 H9C 109.5
Si4 C10 H10A 109.5
Si4 C10 H10B 109.5
H10A C10 H10B 109.5
Si4 C10 H10C 109.5
H10A C10 H10C 109.5
H10B C10 H10C 109.5
Si4 C11 H11A 109.5
Si4 C11 H11B 109.5
H11A C11 H11B 109.5
Si4 C11 H11C 109.5
H11A C11 H11C 109.5
H11B C11 H11C 109.5
Si4 C12 H12A 109.5
Si4 C12 H12B 109.5
H12A C12 H12B 109.5
Si4 C12 H12C 109.5
H12A C12 H12C 109.5
H12B C12 H12C 109.5

loop_
_geom_bond_atom_site_label_1
_geom_bond_atom_site_label_2
_geom_bond_distance
As1 N2 1.844(2)
As1 N1 1.857(2)
As1 Cl1 2.2469(9)
N1 Si2 1.764(2)
N1 Si1 1.772(2)
N2 Si4 1.765(2)
N2 Si3 1.773(2)
Si1 C4 1.860(3)
Si1 C6 1.865(3)
Si1 C5 1.871(3)
Si2 C1 1.854(4)
Si2 C2 1.864(3)
Si2 C3 1.871(4)
Si3 C9 1.850(3)
Si3 C8 1.857(3)
Si3 C7 1.871(3)
Si4 C12 1.857(3)
Si4 C11 1.859(3)
Si4 C10 1.873(3)
C1 H1A 0.9800
C1 H1B 0.9800
C1 H1C 0.9800
C2 H2A 0.9800
C2 H2B 0.9800
C2 H2C 0.9800
C3 H3A 0.9800
C3 H3B 0.9800
C3 H3C 0.9800
C4 H4A 0.9800
C4 H4B 0.9800
C4 H4C 0.9800
C5 H5A 0.9800
C5 H5B 0.9800
C5 H5C 0.9800
C6 H6A 0.9800
C6 H6B 0.9800
C6 H6C 0.9800
C7 H7A 0.9800
C7 H7B 0.9800
C7 H7C 0.9800
C8 H8A 0.9800
C8 H8B 0.9800
C8 H8C 0.9800
C9 H9A 0.9800
C9 H9B 0.9800
C9 H9C 0.9800
C10 H10A 0.9800
C10 H10B 0.9800
C10 H10C 0.9800
C11 H11A 0.9800
C11 H11B 0.9800
C11 H11C 0.9800
C12 H12A 0.9800
C12 H12B 0.9800
C12 H12C 0.9800

loop_
_geom_torsion_atom_site_label_1
_geom_torsion_atom_site_label_2
_geom_torsion_atom_site_label_3
_geom_torsion_atom_site_label_4
_geom_torsion
N2 As1 N1 Si2 123.87(14)
Cl1 As1 N1 Si2 20.53(14)
N2 As1 N1 Si1 -86.14(13)
Cl1 As1 N1 Si1 170.52(9)
N1 As1 N2 Si4 -41.09(17)
Cl1 As1 N2 Si4 63.91(15)
N1 As1 N2 Si3 155.28(11)
Cl1 As1 N2 Si3 -99.73(11)
Si2 N1 Si1 C4 173.31(17)
As1 N1 Si1 C4 22.42(19)
Si2 N1 Si1 C6 55.5(2)
As1 N1 Si1 C6 -95.35(17)
Si2 N1 Si1 C5 -68.7(2)
As1 N1 Si1 C5 140.42(15)
Si1 N1 Si2 C1 140.17(18)
As1 N1 Si2 C1 -72.6(2)
Si1 N1 Si2 C2 -95.18(19)
As1 N1 Si2 C2 52.1(2)
Si1 N1 Si2 C3 23.1(2)
As1 N1 Si2 C3 170.35(18)
Si4 N2 Si3 C9 -52.0(2)
As1 N2 Si3 C9 112.77(15)
Si4 N2 Si3 C8 71.51(19)
As1 N2 Si3 C8 -123.69(15)
Si4 N2 Si3 C7 -169.76(17)
As1 N2 Si3 C7 -4.96(19)
Si3 N2 Si4 C12 90.61(19)
As1 N2 Si4 C12 -71.5(2)
Si3 N2 Si4 C11 -145.20(15)
As1 N2 Si4 C11 52.7(2)
Si3 N2 Si4 C10 -28.33(19)
As1 N2 Si4 C10 169.54(15)
